data_7714244
loop_
_publ_author_name
'Abeynayake, Niroshani S.'
'Le, Nghia'
'Sanchez-Lecuona, Gabriela'
'Donnadieu, Bruno'
'Webster, Charles Edwin'
'Montiel-Palma, Virginia'

_publ_section_title
;
 Unexpected alkyl isomerization at the silicon ligand of an unsaturated Rh
 complex: combined experiment and theory
;
_journal_name_full 'Dalton Transactions'
_journal_paper_doi 10.1039/D3DT02087H
_journal_year 2023
_chemical_formula_moiety 'C64 H90 Cl2 P2 Rh2 Si4'
_chemical_formula_sum 'C64 H90 Cl2 P2 Rh2 Si4'
_chemical_formula_weight 1310.37
_space_group_crystal_system orthorhombic
_space_group_IT_number 61
_space_group_name_Hall '-P 2ac 2ab'
_space_group_name_H-M_alt 'P b c a'
_atom_sites_solution_hydrogens geom
_audit_creation_method SHELXL-2018/3
_audit_update_record
;
2022-01-07 deposited with the CCDC.	2023-10-09 downloaded from the CCDC.
;
_cell_angle_alpha 90
_cell_angle_beta 90
_cell_angle_gamma 90
_cell_formula_units_Z 4
_cell_length_a 19.691(7)
_cell_length_b 15.587(7)
_cell_length_c 20.196(9)
_cell_measurement_reflns_used 1261
_cell_measurement_temperature 100(2)
_cell_measurement_theta_max 32.029
_cell_measurement_theta_min 2.267
_cell_volume 6199(4)
_computing_cell_refinement 'APEX3 v2019.1.0'
_computing_data_collection 'APEX3 v2019.1.0'
_computing_data_reduction 'Saint, APEX v2019.1.0.'
_computing_molecular_graphics 'Mercury 4.3.0, POV-Ray v 3.7'
_computing_publication_material 'APEX3 v2018.7.2'
_computing_structure_refinement SHELXTL-2018/3
_computing_structure_solution SHELXT
_diffrn_ambient_temperature 100(2)
_diffrn_measured_fraction_theta_full 0.999
_diffrn_measured_fraction_theta_max 0.994
_diffrn_measurement_device_type 'Bruker AXS D8 Venture '
_diffrn_measurement_method 'profile data from \q/2\q scans'
_diffrn_radiation_type MoK\a
_diffrn_radiation_wavelength 0.71073
_diffrn_reflns_av_R_equivalents 0.0418
_diffrn_reflns_av_unetI/netI 0.0239
_diffrn_reflns_Laue_measured_fraction_full 0.999
_diffrn_reflns_Laue_measured_fraction_max 0.994
_diffrn_reflns_limit_h_max 29
_diffrn_reflns_limit_h_min -28
_diffrn_reflns_limit_k_max 23
_diffrn_reflns_limit_k_min -23
_diffrn_reflns_limit_l_max 30
_diffrn_reflns_limit_l_min -30
_diffrn_reflns_number 99234
_diffrn_reflns_point_group_measured_fraction_full 0.999
_diffrn_reflns_point_group_measured_fraction_max 0.994
_diffrn_reflns_theta_full 25.242
_diffrn_reflns_theta_max 32.029
_diffrn_reflns_theta_min 2.267
_exptl_absorpt_coefficient_mu 0.787
_exptl_absorpt_correction_T_max 0.918
_exptl_absorpt_correction_T_min 0.837
_exptl_absorpt_correction_type multi-scan
_exptl_absorpt_process_details Sadabs
_exptl_crystal_colour orange
_exptl_crystal_density_diffrn 1.404
_exptl_crystal_description 'prism frag'
_exptl_crystal_F_000 2736
_exptl_crystal_size_max 0.234
_exptl_crystal_size_mid 0.176
_exptl_crystal_size_min 0.110
_refine_diff_density_max 1.004
_refine_diff_density_min -0.595
_refine_diff_density_rms 0.118
_refine_ls_extinction_method none
_refine_ls_goodness_of_fit_ref 1.062
_refine_ls_hydrogen_treatment constr
_refine_ls_matrix_type full
_refine_ls_number_parameters 341
_refine_ls_number_reflns 10715
_refine_ls_number_restraints 0
_refine_ls_restrained_S_all 1.062
_refine_ls_R_factor_all 0.0426
_refine_ls_R_factor_gt 0.0316
_refine_ls_shift/su_max 0.002
_refine_ls_shift/su_mean 0.000
_refine_ls_structure_factor_coef Fsqd
_refine_ls_weighting_details 'w=1/[\s^2^(Fo^2^)+(0.0400P)^2^+6.5530P] where P=(Fo^2^+2Fc^2^)/3'
_refine_ls_weighting_scheme calc
_refine_ls_wR_factor_gt 0.0810
_refine_ls_wR_factor_ref 0.0894
_reflns_Friedel_coverage 0.000
_reflns_number_gt 8971
_reflns_number_total 10715
_reflns_threshold_expression 'I > 2\s(I)'
_cod_data_source_file d3dt02087h2.cif
_cod_data_source_block Rh-3
_cod_database_code 7714244
_shelx_space_group_comment
;
The symmetry employed for this shelxl refinement is uniquely defined
by the following loop, which should always be used as a source of
symmetry information in preference to the above space-group names.
They are only intended as comments.
;
_shelx_estimated_absorpt_t_min 0.837
_shelx_estimated_absorpt_t_max 0.918

loop_
_space_group_symop_operation_xyz
'x, y, z'
'-x+1/2, -y, z+1/2'
'x+1/2, -y+1/2, -z'
'-x, y+1/2, -z+1/2'
'-x, -y, -z'
'x-1/2, y, -z-1/2'
'-x-1/2, y-1/2, z'
'x, -y-1/2, z-1/2'

loop_
_atom_site_label
_atom_site_type_symbol
_atom_site_fract_x
_atom_site_fract_y
_atom_site_fract_z
_atom_site_U_iso_or_equiv
_atom_site_adp_type
_atom_site_occupancy
_atom_site_site_symmetry_order
_atom_site_calc_flag
_atom_site_refinement_flags_posn
_atom_site_refinement_flags_adp
_atom_site_refinement_flags_occupancy
_atom_site_disorder_assembly
_atom_site_disorder_group
Rh1 Rh 0.45055(2) 0.41638(2) 0.04764(2) 0.01719(4) Uani 1 1 d . . . . .
Cl1 Cl 0.44800(2) 0.48012(3) -0.06169(2) 0.02300(8) Uani 1 1 d . . . . .
P1 P 0.44817(2) 0.37515(3) 0.15226(2) 0.01856(8) Uani 1 1 d . . . . .
Si1 Si 0.50732(2) 0.28928(3) 0.02879(2) 0.02126(9) Uani 1 1 d . . . . .
Si2 Si 0.34188(2) 0.36394(3) 0.03117(2) 0.02173(9) Uani 1 1 d . . . . .
C1 C 0.58732(9) 0.30342(12) 0.08089(9) 0.0264(3) Uani 1 1 d . . . . .
H1A1 H 0.611196 0.247552 0.079659 0.032 Uiso 1 1 calc R U . . .
H1A2 H 0.616380 0.344428 0.056423 0.032 Uiso 1 1 calc R U . . .
C2 C 0.58850(9) 0.33206(11) 0.15225(9) 0.0235(3) Uani 1 1 d . . . . .
C3 C 0.65177(10) 0.32641(13) 0.18435(10) 0.0298(4) Uani 1 1 d . . . . .
H3A H 0.689033 0.301820 0.161282 0.036 Uiso 1 1 calc R U . . .
C4 C 0.66153(11) 0.35543(14) 0.24836(11) 0.0352(4) Uani 1 1 d . . . . .
H4A H 0.704984 0.351078 0.268513 0.042 Uiso 1 1 calc R U . . .
C5 C 0.60768(11) 0.39087(13) 0.28294(10) 0.0332(4) Uani 1 1 d . . . . .
H5A H 0.614052 0.411569 0.326741 0.040 Uiso 1 1 calc R U . . .
C6 C 0.54410(10) 0.39592(12) 0.25301(9) 0.0268(3) Uani 1 1 d . . . . .
H6A H 0.507136 0.419727 0.277006 0.032 Uiso 1 1 calc R U . . .
C7 C 0.53352(9) 0.36667(11) 0.18831(8) 0.0218(3) Uani 1 1 d . . . . .
C8 C 0.40537(9) 0.27585(11) 0.17634(8) 0.0226(3) Uani 1 1 d . . . . .
C9 C 0.43817(10) 0.21538(12) 0.21649(9) 0.0265(3) Uani 1 1 d . . . . .
H9A H 0.483028 0.226406 0.231584 0.032 Uiso 1 1 calc R U . . .
C10 C 0.40592(11) 0.13917(13) 0.23465(9) 0.0315(4) Uani 1 1 d . . . . .
H10A H 0.428603 0.098629 0.261934 0.038 Uiso 1 1 calc R U . . .
C11 C 0.34066(11) 0.12323(13) 0.21257(10) 0.0321(4) Uani 1 1 d . . . . .
H11A H 0.318448 0.071429 0.224628 0.039 Uiso 1 1 calc R U . . .
C12 C 0.30740(10) 0.18270(12) 0.17280(9) 0.0280(3) Uani 1 1 d . . . . .
H12A H 0.262483 0.170855 0.158266 0.034 Uiso 1 1 calc R U . . .
C13 C 0.33853(9) 0.25980(12) 0.15358(8) 0.0240(3) Uani 1 1 d . . . . .
C14 C 0.30074(9) 0.32292(12) 0.11117(9) 0.0257(3) Uani 1 1 d . . . . .
H14A H 0.290333 0.373514 0.139018 0.031 Uiso 1 1 calc R U . . .
H14B H 0.256779 0.296392 0.099059 0.031 Uiso 1 1 calc R U . . .
C15 C 0.46938(11) 0.17857(12) 0.04377(9) 0.0283(4) Uani 1 1 d . . . . .
H15A H 0.427839 0.185082 0.070927 0.034 Uiso 1 1 calc R U . . .
H15B H 0.455653 0.153899 0.000625 0.034 Uiso 1 1 calc R U . . .
C16 C 0.51724(13) 0.11500(14) 0.07857(12) 0.0385(5) Uani 1 1 d . . . . .
H16A H 0.558384 0.106701 0.051125 0.046 Uiso 1 1 calc R U . . .
H16B H 0.531612 0.139321 0.121630 0.046 Uiso 1 1 calc R U . . .
C17 C 0.48305(18) 0.02811(16) 0.09017(15) 0.0555(7) Uani 1 1 d . . . . .
H17A H 0.445133 0.035181 0.121128 0.083 Uiso 1 1 calc R U . . .
H17B H 0.516129 -0.012175 0.108808 0.083 Uiso 1 1 calc R U . . .
H17C H 0.465978 0.005694 0.047998 0.083 Uiso 1 1 calc R U . . .
C18 C 0.54311(10) 0.29043(13) -0.05933(9) 0.0282(4) Uani 1 1 d . . . . .
H18A H 0.560698 0.349679 -0.067501 0.034 Uiso 1 1 calc R U . . .
C19 C 0.49370(11) 0.27037(14) -0.11498(10) 0.0345(4) Uani 1 1 d . . . . .
H19A H 0.517558 0.272926 -0.157518 0.052 Uiso 1 1 calc R U . . .
H19B H 0.456765 0.312510 -0.114712 0.052 Uiso 1 1 calc R U . . .
H19C H 0.474910 0.212744 -0.108605 0.052 Uiso 1 1 calc R U . . .
C20 C 0.60428(12) 0.22884(16) -0.06577(12) 0.0411(5) Uani 1 1 d . . . . .
H20A H 0.589115 0.169747 -0.058296 0.062 Uiso 1 1 calc R U . . .
H20B H 0.638787 0.244004 -0.032818 0.062 Uiso 1 1 calc R U . . .
H20C H 0.623720 0.233728 -0.110279 0.062 Uiso 1 1 calc R U . . .
C21 C 0.33160(10) 0.28218(13) -0.03931(9) 0.0289(4) Uani 1 1 d . . . . .
H21A H 0.377881 0.257692 -0.046981 0.035 Uiso 1 1 calc R U . . .
C22 C 0.28627(12) 0.20628(14) -0.02312(11) 0.0372(4) Uani 1 1 d . . . . .
H22A H 0.239996 0.226579 -0.014543 0.056 Uiso 1 1 calc R U . . .
H22B H 0.303710 0.176872 0.016251 0.056 Uiso 1 1 calc R U . . .
H22C H 0.285832 0.166382 -0.060623 0.056 Uiso 1 1 calc R U . . .
C23 C 0.31030(12) 0.32268(15) -0.10531(10) 0.0375(5) Uani 1 1 d . . . . .
H23A H 0.312883 0.279510 -0.140494 0.056 Uiso 1 1 calc R U . . .
H23B H 0.340797 0.370473 -0.115801 0.056 Uiso 1 1 calc R U . . .
H23C H 0.263605 0.343957 -0.101808 0.056 Uiso 1 1 calc R U . . .
C24 C 0.28953(9) 0.46452(12) 0.01267(10) 0.0296(4) Uani 1 1 d . . . . .
H24A H 0.301582 0.483858 -0.033060 0.035 Uiso 1 1 calc R U . . .
C25 C 0.21220(11) 0.44923(15) 0.01420(13) 0.0412(5) Uani 1 1 d . . . . .
H25A H 0.198041 0.435548 0.059501 0.062 Uiso 1 1 calc R U . . .
H25B H 0.200732 0.401301 -0.015155 0.062 Uiso 1 1 calc R U . . .
H25C H 0.188662 0.501113 -0.000788 0.062 Uiso 1 1 calc R U . . .
C26 C 0.30864(12) 0.53710(14) 0.06035(12) 0.0374(4) Uani 1 1 d . . . . .
H26A H 0.283673 0.589218 0.048354 0.056 Uiso 1 1 calc R U . . .
H26B H 0.357555 0.548104 0.057478 0.056 Uiso 1 1 calc R U . . .
H26C H 0.296922 0.520384 0.105711 0.056 Uiso 1 1 calc R U . . .
C27 C 0.40620(9) 0.45567(12) 0.20498(8) 0.0236(3) Uani 1 1 d . . . . .
C28 C 0.42165(10) 0.54257(12) 0.19531(9) 0.0267(3) Uani 1 1 d . . . . .
H28A H 0.454131 0.558580 0.162796 0.032 Uiso 1 1 calc R U . . .
C29 C 0.38971(11) 0.60564(13) 0.23302(10) 0.0324(4) Uani 1 1 d . . . . .
H29A H 0.400196 0.664429 0.225992 0.039 Uiso 1 1 calc R U . . .
C30 C 0.34247(12) 0.58237(15) 0.28097(12) 0.0405(5) Uani 1 1 d . . . . .
H30A H 0.320497 0.625369 0.306517 0.049 Uiso 1 1 calc R U . . .
C31 C 0.32738(13) 0.49671(16) 0.29157(12) 0.0438(5) Uani 1 1 d . . . . .
H31A H 0.295447 0.481028 0.324688 0.053 Uiso 1 1 calc R U . . .
C32 C 0.35907(11) 0.43316(14) 0.25358(10) 0.0342(4) Uani 1 1 d . . . . .
H32A H 0.348450 0.374471 0.260904 0.041 Uiso 1 1 calc R U . . .

loop_
_atom_site_aniso_label
_atom_site_aniso_U_11
_atom_site_aniso_U_22
_atom_site_aniso_U_33
_atom_site_aniso_U_23
_atom_site_aniso_U_13
_atom_site_aniso_U_12
Rh1 0.01573(6) 0.01898(6) 0.01686(6) 0.00076(4) -0.00063(4) -0.00185(4)
Cl1 0.02277(18) 0.02639(18) 0.01984(16) 0.00309(13) -0.00298(13) -0.00623(14)
P1 0.01758(18) 0.02099(18) 0.01712(17) 0.00071(13) -0.00050(13) -0.00151(14)
Si1 0.0204(2) 0.0218(2) 0.02159(19) -0.00161(16) -0.00009(16) -0.00020(16)
Si2 0.0171(2) 0.0245(2) 0.0235(2) 0.00299(17) -0.00294(16) -0.00262(16)
C1 0.0214(8) 0.0310(9) 0.0268(8) -0.0032(7) -0.0005(6) 0.0012(6)
C2 0.0208(7) 0.0237(7) 0.0258(7) 0.0014(6) -0.0032(6) -0.0011(6)
C3 0.0226(8) 0.0336(9) 0.0332(9) 0.0020(7) -0.0056(7) 0.0014(7)
C4 0.0290(10) 0.0378(10) 0.0389(10) 0.0034(8) -0.0149(8) -0.0031(8)
C5 0.0381(11) 0.0331(9) 0.0284(8) -0.0016(7) -0.0121(8) -0.0033(8)
C6 0.0304(9) 0.0272(8) 0.0228(7) -0.0004(6) -0.0049(6) -0.0013(7)
C7 0.0215(7) 0.0223(7) 0.0216(7) 0.0009(6) -0.0036(5) -0.0026(6)
C8 0.0244(8) 0.0236(7) 0.0198(7) 0.0017(6) 0.0013(6) -0.0031(6)
C9 0.0287(9) 0.0290(8) 0.0219(7) 0.0044(6) -0.0024(6) -0.0027(7)
C10 0.0392(11) 0.0286(9) 0.0267(8) 0.0083(7) -0.0002(7) -0.0023(8)
C11 0.0370(11) 0.0291(9) 0.0302(9) 0.0045(7) 0.0054(7) -0.0084(8)
C12 0.0257(9) 0.0307(9) 0.0276(8) 0.0007(7) 0.0033(6) -0.0081(7)
C13 0.0231(8) 0.0269(8) 0.0220(7) 0.0007(6) 0.0024(6) -0.0033(6)
C14 0.0183(7) 0.0306(8) 0.0281(8) 0.0030(6) 0.0002(6) -0.0025(6)
C15 0.0305(9) 0.0244(8) 0.0300(8) -0.0018(6) 0.0012(7) -0.0014(7)
C16 0.0447(13) 0.0308(10) 0.0400(11) 0.0078(8) 0.0041(9) 0.0058(9)
C17 0.082(2) 0.0334(11) 0.0512(14) 0.0109(10) 0.0161(14) 0.0038(12)
C18 0.0285(9) 0.0301(9) 0.0261(8) -0.0037(7) 0.0035(6) -0.0013(7)
C19 0.0368(11) 0.0398(11) 0.0268(8) -0.0045(8) -0.0003(7) -0.0009(8)
C20 0.0368(11) 0.0495(13) 0.0371(10) -0.0056(9) 0.0025(9) 0.0098(10)
C21 0.0253(9) 0.0326(9) 0.0288(8) -0.0006(7) -0.0059(6) -0.0031(7)
C22 0.0398(11) 0.0348(10) 0.0371(10) 0.0002(8) -0.0047(8) -0.0098(9)
C23 0.0373(11) 0.0469(12) 0.0284(9) 0.0013(8) -0.0102(8) -0.0095(9)
C24 0.0208(8) 0.0292(9) 0.0388(10) 0.0084(7) -0.0030(7) 0.0000(7)
C25 0.0205(9) 0.0407(11) 0.0623(15) 0.0116(10) -0.0048(9) 0.0023(8)
C26 0.0338(11) 0.0292(9) 0.0493(12) 0.0020(8) -0.0014(9) 0.0037(8)
C27 0.0208(7) 0.0278(8) 0.0222(7) -0.0023(6) 0.0016(6) -0.0007(6)
C28 0.0262(8) 0.0289(8) 0.0249(8) -0.0039(6) 0.0029(6) -0.0013(7)
C29 0.0323(10) 0.0309(9) 0.0341(9) -0.0082(7) 0.0035(7) 0.0001(8)
C30 0.0371(12) 0.0421(11) 0.0424(11) -0.0160(9) 0.0129(9) 0.0008(9)
C31 0.0417(12) 0.0488(13) 0.0409(11) -0.0127(10) 0.0202(10) -0.0056(10)
C32 0.0349(10) 0.0374(10) 0.0302(9) -0.0053(8) 0.0113(8) -0.0051(8)

loop_
_atom_type_symbol
_atom_type_description
_atom_type_scat_dispersion_real
_atom_type_scat_dispersion_imag
_atom_type_scat_source
C C 0.0033 0.0016 'International Tables Vol C Tables 4.2.6.8 and 6.1.1.4'
H H 0.0000 0.0000 'International Tables Vol C Tables 4.2.6.8 and 6.1.1.4'
Cl Cl 0.1484 0.1585 'International Tables Vol C Tables 4.2.6.8 and 6.1.1.4'
P P 0.1023 0.0942 'International Tables Vol C Tables 4.2.6.8 and 6.1.1.4'
Rh Rh -1.1178 0.9187 'International Tables Vol C Tables 4.2.6.8 and 6.1.1.4'
Si Si 0.0817 0.0704 'International Tables Vol C Tables 4.2.6.8 and 6.1.1.4'

loop_
_geom_angle_atom_site_label_1
_geom_angle_atom_site_label_2
_geom_angle_atom_site_label_3
_geom_angle
_geom_angle_site_symmetry_1
_geom_angle_site_symmetry_3
_geom_angle_publ_flag
P1 Rh1 Si1 85.31(2) . . ?
P1 Rh1 Si2 90.864(18) . . ?
Si1 Rh1 Si2 96.95(3) . . ?
P1 Rh1 Cl1 172.308(17) . . ?
Si1 Rh1 Cl1 102.23(2) . . ?
Si2 Rh1 Cl1 89.696(19) . . ?
P1 Rh1 Cl1 95.343(19) . 5_665 ?
Si1 Rh1 Cl1 100.36(3) . 5_665 ?
Si2 Rh1 Cl1 162.021(18) . 5_665 ?
Cl1 Rh1 Cl1 81.95(2) . 5_665 ?
Rh1 Cl1 Rh1 98.05(2) . 5_665 ?
C8 P1 C7 104.80(8) . . ?
C8 P1 C27 102.49(8) . . ?
C7 P1 C27 103.33(8) . . ?
C8 P1 Rh1 120.70(6) . . ?
C7 P1 Rh1 112.38(6) . . ?
C27 P1 Rh1 111.36(6) . . ?
C15 Si1 C1 109.95(9) . . ?
C15 Si1 C18 107.50(9) . . ?
C1 Si1 C18 101.99(9) . . ?
C15 Si1 Rh1 124.19(7) . . ?
C1 Si1 Rh1 102.12(6) . . ?
C18 Si1 Rh1 108.90(7) . . ?
C24 Si2 C14 102.14(9) . . ?
C24 Si2 C21 110.00(9) . . ?
C14 Si2 C21 111.02(9) . . ?
C24 Si2 Rh1 103.70(7) . . ?
C14 Si2 Rh1 112.79(6) . . ?
C21 Si2 Rh1 115.98(7) . . ?
C2 C1 Si1 125.02(13) . . ?
C2 C1 H1A1 106.1 . . ?
Si1 C1 H1A1 106.1 . . ?
C2 C1 H1A2 106.1 . . ?
Si1 C1 H1A2 106.1 . . ?
H1A1 C1 H1A2 106.3 . . ?
C3 C2 C7 117.71(16) . . ?
C3 C2 C1 115.80(16) . . ?
C7 C2 C1 126.43(15) . . ?
C4 C3 C2 122.23(19) . . ?
C4 C3 H3A 118.9 . . ?
C2 C3 H3A 118.9 . . ?
C3 C4 C5 119.70(18) . . ?
C3 C4 H4A 120.1 . . ?
C5 C4 H4A 120.1 . . ?
C4 C5 C6 119.48(18) . . ?
C4 C5 H5A 120.3 . . ?
C6 C5 H5A 120.3 . . ?
C5 C6 C7 121.39(18) . . ?
C5 C6 H6A 119.3 . . ?
C7 C6 H6A 119.3 . . ?
C6 C7 C2 119.47(16) . . ?
C6 C7 P1 118.88(14) . . ?
C2 C7 P1 121.65(13) . . ?
C9 C8 C13 119.82(16) . . ?
C9 C8 P1 120.73(14) . . ?
C13 C8 P1 119.45(13) . . ?
C10 C9 C8 120.98(18) . . ?
C10 C9 H9A 119.5 . . ?
C8 C9 H9A 119.5 . . ?
C11 C10 C9 119.41(18) . . ?
C11 C10 H10A 120.3 . . ?
C9 C10 H10A 120.3 . . ?
C10 C11 C12 120.28(17) . . ?
C10 C11 H11A 119.9 . . ?
C12 C11 H11A 119.9 . . ?
C11 C12 C13 121.65(18) . . ?
C11 C12 H12A 119.2 . . ?
C13 C12 H12A 119.2 . . ?
C12 C13 C8 117.86(16) . . ?
C12 C13 C14 120.14(16) . . ?
C8 C13 C14 121.99(15) . . ?
C13 C14 Si2 119.32(13) . . ?
C13 C14 H14A 107.5 . . ?
Si2 C14 H14A 107.5 . . ?
C13 C14 H14B 107.5 . . ?
Si2 C14 H14B 107.5 . . ?
H14A C14 H14B 107.0 . . ?
C16 C15 Si1 114.58(15) . . ?
C16 C15 H15A 108.6 . . ?
Si1 C15 H15A 108.6 . . ?
C16 C15 H15B 108.6 . . ?
Si1 C15 H15B 108.6 . . ?
H15A C15 H15B 107.6 . . ?
C17 C16 C15 111.7(2) . . ?
C17 C16 H16A 109.3 . . ?
C15 C16 H16A 109.3 . . ?
C17 C16 H16B 109.3 . . ?
C15 C16 H16B 109.3 . . ?
H16A C16 H16B 107.9 . . ?
C16 C17 H17A 109.5 . . ?
C16 C17 H17B 109.5 . . ?
H17A C17 H17B 109.5 . . ?
C16 C17 H17C 109.5 . . ?
H17A C17 H17C 109.5 . . ?
H17B C17 H17C 109.5 . . ?
C19 C18 C20 107.99(17) . . ?
C19 C18 Si1 116.75(14) . . ?
C20 C18 Si1 111.06(14) . . ?
C19 C18 H18A 106.8 . . ?
C20 C18 H18A 106.8 . . ?
Si1 C18 H18A 106.8 . . ?
C18 C19 H19A 109.5 . . ?
C18 C19 H19B 109.5 . . ?
H19A C19 H19B 109.5 . . ?
C18 C19 H19C 109.5 . . ?
H19A C19 H19C 109.5 . . ?
H19B C19 H19C 109.5 . . ?
C18 C20 H20A 109.5 . . ?
C18 C20 H20B 109.5 . . ?
H20A C20 H20B 109.5 . . ?
C18 C20 H20C 109.5 . . ?
H20A C20 H20C 109.5 . . ?
H20B C20 H20C 109.5 . . ?
C22 C21 C23 110.33(16) . . ?
C22 C21 Si2 114.79(14) . . ?
C23 C21 Si2 113.56(15) . . ?
C22 C21 H21A 105.8 . . ?
C23 C21 H21A 105.8 . . ?
Si2 C21 H21A 105.8 . . ?
C21 C22 H22A 109.5 . . ?
C21 C22 H22B 109.5 . . ?
H22A C22 H22B 109.5 . . ?
C21 C22 H22C 109.5 . . ?
H22A C22 H22C 109.5 . . ?
H22B C22 H22C 109.5 . . ?
C21 C23 H23A 109.5 . . ?
C21 C23 H23B 109.5 . . ?
H23A C23 H23B 109.5 . . ?
C21 C23 H23C 109.5 . . ?
H23A C23 H23C 109.5 . . ?
H23B C23 H23C 109.5 . . ?
C26 C24 C25 110.13(19) . . ?
C26 C24 Si2 110.47(14) . . ?
C25 C24 Si2 113.68(14) . . ?
C26 C24 H24A 107.4 . . ?
C25 C24 H24A 107.4 . . ?
Si2 C24 H24A 107.4 . . ?
C24 C25 H25A 109.5 . . ?
C24 C25 H25B 109.5 . . ?
H25A C25 H25B 109.5 . . ?
C24 C25 H25C 109.5 . . ?
H25A C25 H25C 109.5 . . ?
H25B C25 H25C 109.5 . . ?
C24 C26 H26A 109.5 . . ?
C24 C26 H26B 109.5 . . ?
H26A C26 H26B 109.5 . . ?
C24 C26 H26C 109.5 . . ?
H26A C26 H26C 109.5 . . ?
H26B C26 H26C 109.5 . . ?
C32 C27 C28 119.02(17) . . ?
C32 C27 P1 122.25(15) . . ?
C28 C27 P1 118.72(13) . . ?
C29 C28 C27 120.50(18) . . ?
C29 C28 H28A 119.7 . . ?
C27 C28 H28A 119.7 . . ?
C30 C29 C28 119.9(2) . . ?
C30 C29 H29A 120.1 . . ?
C28 C29 H29A 120.1 . . ?
C31 C30 C29 120.17(19) . . ?
C31 C30 H30A 119.9 . . ?
C29 C30 H30A 119.9 . . ?
C30 C31 C32 120.1(2) . . ?
C30 C31 H31A 119.9 . . ?
C32 C31 H31A 119.9 . . ?
C27 C32 C31 120.3(2) . . ?
C27 C32 H32A 119.9 . . ?
C31 C32 H32A 119.9 . . ?

loop_
_geom_bond_atom_site_label_1
_geom_bond_atom_site_label_2
_geom_bond_distance
_geom_bond_site_symmetry_2
_geom_bond_publ_flag
Rh1 P1 2.2088(10) . ?
Rh1 Si1 2.3064(9) . ?
Rh1 Si2 2.3147(9) . ?
Rh1 Cl1 2.4217(10) . ?
Rh1 Cl1 2.5832(8) 5_665 ?
P1 C8 1.8282(18) . ?
P1 C7 1.8364(18) . ?
P1 C27 1.8416(18) . ?
Si1 C15 1.905(2) . ?
Si1 C1 1.9071(19) . ?
Si1 C18 1.914(2) . ?
Si2 C24 1.913(2) . ?
Si2 C14 1.9172(19) . ?
Si2 C21 1.921(2) . ?
C1 C2 1.509(3) . ?
C1 H1A1 0.9900 . ?
C1 H1A2 0.9900 . ?
C2 C3 1.407(2) . ?
C2 C7 1.412(3) . ?
C3 C4 1.383(3) . ?
C3 H3A 0.9500 . ?
C4 C5 1.385(3) . ?
C4 H4A 0.9500 . ?
C5 C6 1.392(3) . ?
C5 H5A 0.9500 . ?
C6 C7 1.400(2) . ?
C6 H6A 0.9500 . ?
C8 C9 1.401(2) . ?
C8 C13 1.416(2) . ?
C9 C10 1.396(3) . ?
C9 H9A 0.9500 . ?
C10 C11 1.383(3) . ?
C10 H10A 0.9500 . ?
C11 C12 1.390(3) . ?
C11 H11A 0.9500 . ?
C12 C13 1.404(3) . ?
C12 H12A 0.9500 . ?
C13 C14 1.502(3) . ?
C14 H14A 0.9900 . ?
C14 H14B 0.9900 . ?
C15 C16 1.538(3) . ?
C15 H15A 0.9900 . ?
C15 H15B 0.9900 . ?
C16 C17 1.531(3) . ?
C16 H16A 0.9900 . ?
C16 H16B 0.9900 . ?
C17 H17A 0.9800 . ?
C17 H17B 0.9800 . ?
C17 H17C 0.9800 . ?
C18 C19 1.519(3) . ?
C18 C20 1.546(3) . ?
C18 H18A 1.0000 . ?
C19 H19A 0.9800 . ?
C19 H19B 0.9800 . ?
C19 H19C 0.9800 . ?
C20 H20A 0.9800 . ?
C20 H20B 0.9800 . ?
C20 H20C 0.9800 . ?
C21 C22 1.518(3) . ?
C21 C23 1.533(3) . ?
C21 H21A 1.0000 . ?
C22 H22A 0.9800 . ?
C22 H22B 0.9800 . ?
C22 H22C 0.9800 . ?
C23 H23A 0.9800 . ?
C23 H23B 0.9800 . ?
C23 H23C 0.9800 . ?
C24 C26 1.533(3) . ?
C24 C25 1.542(3) . ?
C24 H24A 1.0000 . ?
C25 H25A 0.9800 . ?
C25 H25B 0.9800 . ?
C25 H25C 0.9800 . ?
C26 H26A 0.9800 . ?
C26 H26B 0.9800 . ?
C26 H26C 0.9800 . ?
C27 C32 1.396(3) . ?
C27 C28 1.402(3) . ?
C28 C29 1.394(3) . ?
C28 H28A 0.9500 . ?
C29 C30 1.391(3) . ?
C29 H29A 0.9500 . ?
C30 C31 1.385(3) . ?
C30 H30A 0.9500 . ?
C31 C32 1.400(3) . ?
C31 H31A 0.9500 . ?
C32 H32A 0.9500 . ?

loop_
_geom_torsion_atom_site_label_1
_geom_torsion_atom_site_label_2
_geom_torsion_atom_site_label_3
_geom_torsion_atom_site_label_4
_geom_torsion
_geom_torsion_site_symmetry_1
_geom_torsion_site_symmetry_2
_geom_torsion_site_symmetry_3
_geom_torsion_site_symmetry_4
_geom_torsion_publ_flag
Si1 C1 C2 C3 171.11(14) . . . . ?
Si1 C1 C2 C7 -11.6(3) . . . . ?
C7 C2 C3 C4 -1.7(3) . . . . ?
C1 C2 C3 C4 175.79(18) . . . . ?
C2 C3 C4 C5 0.5(3) . . . . ?
C3 C4 C5 C6 0.7(3) . . . . ?
C4 C5 C6 C7 -0.6(3) . . . . ?
C5 C6 C7 C2 -0.6(3) . . . . ?
C5 C6 C7 P1 179.81(15) . . . . ?
C3 C2 C7 C6 1.8(3) . . . . ?
C1 C2 C7 C6 -175.45(17) . . . . ?
C3 C2 C7 P1 -178.69(14) . . . . ?
C1 C2 C7 P1 4.1(3) . . . . ?
C8 P1 C7 C6 -88.16(15) . . . . ?
C27 P1 C7 C6 18.85(16) . . . . ?
Rh1 P1 C7 C6 139.01(13) . . . . ?
C8 P1 C7 C2 92.31(15) . . . . ?
C27 P1 C7 C2 -160.68(14) . . . . ?
Rh1 P1 C7 C2 -40.52(16) . . . . ?
C7 P1 C8 C9 2.42(17) . . . . ?
C27 P1 C8 C9 -105.20(16) . . . . ?
Rh1 P1 C8 C9 130.36(13) . . . . ?
C7 P1 C8 C13 -177.04(13) . . . . ?
C27 P1 C8 C13 75.34(15) . . . . ?
Rh1 P1 C8 C13 -49.10(16) . . . . ?
C13 C8 C9 C10 -0.1(3) . . . . ?
P1 C8 C9 C10 -179.55(15) . . . . ?
C8 C9 C10 C11 0.1(3) . . . . ?
C9 C10 C11 C12 -0.2(3) . . . . ?
C10 C11 C12 C13 0.3(3) . . . . ?
C11 C12 C13 C8 -0.4(3) . . . . ?
C11 C12 C13 C14 -179.34(18) . . . . ?
C9 C8 C13 C12 0.2(3) . . . . ?
P1 C8 C13 C12 179.69(13) . . . . ?
C9 C8 C13 C14 179.20(17) . . . . ?
P1 C8 C13 C14 -1.3(2) . . . . ?
C12 C13 C14 Si2 -127.33(16) . . . . ?
C8 C13 C14 Si2 53.7(2) . . . . ?
Si1 C15 C16 C17 178.91(16) . . . . ?
C8 P1 C27 C32 5.49(18) . . . . ?
C7 P1 C27 C32 -103.25(17) . . . . ?
Rh1 P1 C27 C32 135.89(16) . . . . ?
C8 P1 C27 C28 -173.74(14) . . . . ?
C7 P1 C27 C28 77.51(16) . . . . ?
Rh1 P1 C27 C28 -43.34(16) . . . . ?
C32 C27 C28 C29 -0.9(3) . . . . ?
P1 C27 C28 C29 178.37(15) . . . . ?
C27 C28 C29 C30 0.4(3) . . . . ?
C28 C29 C30 C31 0.4(4) . . . . ?
C29 C30 C31 C32 -0.7(4) . . . . ?
C28 C27 C32 C31 0.6(3) . . . . ?
P1 C27 C32 C31 -178.67(18) . . . . ?
C30 C31 C32 C27 0.2(4) . . . . ?
